data_4100781
loop_
_publ_author_name
'Bobby Ramdhanie'
'Joshua Telser'
'Andrea Caneschi'
'Lev N. Zakharov'
'Arnold L. Rheingold'
'David P. Goldberg'

_publ_section_title
;
An Example of O2 Binding in a Cobalt(II) Corrole System and High-Valent
Cobalt-Cyano and Cobalt-Alkynyl Complexes
;
_journal_name_full 'Journal of the American Chemical Society'
_journal_page_first 2515
_journal_page_last 2525
_journal_paper_doi 10.1021/ja036983s
_journal_volume 126
_journal_year 2004
_chemical_formula_sum 'C123 H127 Co N7 Si'
_chemical_formula_weight 1790.34
_space_group_IT_number 2
_space_group_name_Hall '-P 1'
_space_group_name_H-M_alt 'P -1'
_symmetry_cell_setting triclinic
_symmetry_space_group_name_Hall '-P 1'
_symmetry_space_group_name_H-M 'P -1'
_cell_angle_alpha 71.0260(10)
_cell_angle_beta 73.1090(10)
_cell_angle_gamma 89.8000(10)
_cell_formula_units_Z 2
_cell_length_a 15.7889(11)
_cell_length_b 18.3915(12)
_cell_length_c 19.4754(13)
_cell_measurement_temperature 150(2)
_cell_volume 5091.4(6)
_diffrn_ambient_temperature 150(2)
_exptl_crystal_density_diffrn 1.168
_cod_depositor_comments
;
The following automatic conversions were performed:
'_symmetry_cell_setting' value 'Triclinic' changed to 'triclinic'
according to '/home/saulius/struct/CIF-dictionaries/cif_core.dic'
dictionary named 'cif_core.dic' version 2.4.1 from 2010-06-29.

Automatic conversion script
Id: cif_fix_enum 1527 2010-12-29 10:47:43Z saulius 
;
_cod_database_code 4100781

loop_
_symmetry_equiv_pos_as_xyz
'x, y, z'
'-x, -y, -z'

loop_
_atom_site_label
_atom_site_type_symbol
_atom_site_fract_x
_atom_site_fract_y
_atom_site_fract_z
_atom_site_U_iso_or_equiv
_atom_site_adp_type
_atom_site_occupancy
_atom_site_symmetry_multiplicity
_atom_site_calc_flag
_atom_site_refinement_flags
_atom_site_disorder_assembly
_atom_site_disorder_group
Co1 Co 0.59256(4) 0.52760(3) 0.55382(3) 0.02401(15) Uani 1 1 d . . .
Si1 Si 0.80124(9) 0.39780(8) 0.67824(8) 0.0385(3) Uani 1 1 d . . .
N1 N 0.5220(2) 0.52166(19) 0.64908(19) 0.0260(7) Uani 1 1 d . . .
N2 N 0.5483(2) 0.43257(19) 0.56173(18) 0.0239(7) Uani 1 1 d . . .
N3 N 0.6567(2) 0.54707(19) 0.45473(18) 0.0241(7) Uani 1 1 d . . .
N4 N 0.6339(2) 0.62647(19) 0.53386(18) 0.0253(7) Uani 1 1 d . . .
N5 N 0.5743(2) 0.6420(2) 0.6555(2) 0.0312(8) Uani 1 1 d . . .
N6 N 0.4598(2) 0.38948(19) 0.69347(18) 0.0237(7) Uani 1 1 d . . .
N7 N 0.6397(2) 0.4244(2) 0.44143(19) 0.0285(7) Uani 1 1 d . . .
C1 C 0.5256(3) 0.5754(2) 0.6850(3) 0.0310(9) Uani 1 1 d . . .
C2 C 0.4707(3) 0.5423(2) 0.7649(2) 0.0298(9) Uani 1 1 d . . .
C3 C 0.4386(3) 0.4694(2) 0.7765(2) 0.0271(8) Uani 1 1 d . . .
C4 C 0.4732(3) 0.4564(2) 0.7033(2) 0.0259(8) Uani 1 1 d . . .
C5 C 0.4963(3) 0.3785(2) 0.6273(2) 0.0246(8) Uani 1 1 d . . .
C6 C 0.4935(3) 0.3036(2) 0.6164(2) 0.0253(8) Uani 1 1 d . . .
C7 C 0.5469(3) 0.3131(2) 0.5443(2) 0.0266(8) Uani 1 1 d . . .
C8 C 0.5826(3) 0.3944(3) 0.5102(2) 0.0269(8) Uani 1 1 d . . .
C9 C 0.6750(3) 0.4977(2) 0.4158(2) 0.0275(8) Uani 1 1 d . . .
C10 C 0.7436(3) 0.5370(3) 0.3433(2) 0.0347(10) Uani 1 1 d . . .
C11 C 0.7645(3) 0.6096(3) 0.3438(3) 0.0357(10) Uani 1 1 d . . .
C12 C 0.7116(3) 0.6152(2) 0.4148(2) 0.0273(9) Uani 1 1 d . . .
C13 C 0.6964(3) 0.6653(3) 0.4638(2) 0.0322(10) Uani 1 1 d . . .
C14 C 0.7283(3) 0.7350(3) 0.4692(3) 0.0385(11) Uani 1 1 d . . .
C15 C 0.6869(3) 0.7362(2) 0.5420(3) 0.0351(10) Uani 1 1 d . . .
C16 C 0.6267(3) 0.6644(2) 0.5829(2) 0.0303(9) Uani 1 1 d . . .
C17 C 0.4582(3) 0.5841(2) 0.8203(2) 0.0307(9) Uani 1 1 d . . .
C18 C 0.4547(3) 0.5459(3) 0.8961(3) 0.0348(10) Uani 1 1 d . . .
H18A H 0.4631 0.4925 0.9122 0.042 Uiso 1 1 calc R . .
C19 C 0.4390(3) 0.5849(3) 0.9482(3) 0.0359(10) Uani 1 1 d . . .
H19A H 0.4362 0.5578 0.9996 0.043 Uiso 1 1 calc R . .
C20 C 0.4272(3) 0.6634(3) 0.9258(3) 0.0306(9) Uani 1 1 d . . .
C21 C 0.4312(3) 0.7009(2) 0.8500(3) 0.0338(10) Uani 1 1 d . . .
H21A H 0.4230 0.7543 0.8340 0.041 Uiso 1 1 calc R . .
C22 C 0.4465(3) 0.6636(2) 0.7971(3) 0.0335(9) Uani 1 1 d . . .
H22A H 0.4491 0.6910 0.7458 0.040 Uiso 1 1 calc R . .
C23 C 0.4057(3) 0.7072(3) 0.9826(3) 0.0339(10) Uani 1 1 d . . .
C24 C 0.4097(4) 0.6576(3) 1.0618(3) 0.0517(14) Uani 1 1 d . . .
H24A H 0.4695 0.6411 1.0577 0.078 Uiso 1 1 calc R . .
H24B H 0.3662 0.6121 1.0824 0.078 Uiso 1 1 calc R . .
H24C H 0.3959 0.6881 1.0960 0.078 Uiso 1 1 calc R . .
C25 C 0.4726(4) 0.7787(3) 0.9526(3) 0.0519(14) Uani 1 1 d . . .
H25A H 0.4709 0.8110 0.9020 0.078 Uiso 1 1 calc R . .
H25B H 0.5325 0.7626 0.9491 0.078 Uiso 1 1 calc R . .
H25C H 0.4573 0.8082 0.9876 0.078 Uiso 1 1 calc R . .
C26 C 0.3125(4) 0.7320(4) 0.9907(3) 0.0502(13) Uani 1 1 d . . .
H26A H 0.3088 0.7638 0.9405 0.075 Uiso 1 1 calc R . .
H26B H 0.2992 0.7622 1.0251 0.075 Uiso 1 1 calc R . .
H26C H 0.2694 0.6862 1.0116 0.075 Uiso 1 1 calc R . .
C27 C 0.3817(3) 0.4097(2) 0.8467(2) 0.0285(9) Uani 1 1 d . . .
C28 C 0.4022(3) 0.3347(2) 0.8665(2) 0.0300(9) Uani 1 1 d . . .
H28A H 0.4506 0.3203 0.8329 0.036 Uiso 1 1 calc R . .
C29 C 0.3535(3) 0.2792(3) 0.9350(2) 0.0329(9) Uani 1 1 d . . .
H29A H 0.3694 0.2277 0.9471 0.039 Uiso 1 1 calc R . .
C30 C 0.2828(3) 0.2969(3) 0.9860(2) 0.0338(10) Uani 1 1 d . . .
C31 C 0.2591(3) 0.3720(3) 0.9636(3) 0.0394(11) Uani 1 1 d . . .
H31A H 0.2086 0.3854 0.9960 0.047 Uiso 1 1 calc R . .
C32 C 0.3070(3) 0.4279(3) 0.8957(2) 0.0354(10) Uani 1 1 d . . .
H32A H 0.2891 0.4787 0.8822 0.042 Uiso 1 1 calc R . .
C33 C 0.2320(3) 0.2382(3) 1.0646(2) 0.0417(12) Uani 1 1 d . . .
C34 C 0.2422(5) 0.2705(4) 1.1255(3) 0.0696(19) Uani 1 1 d . . .
H34A H 0.2102 0.2342 1.1763 0.104 Uiso 1 1 calc R . .
H34B H 0.2174 0.3204 1.1183 0.104 Uiso 1 1 calc R . .
H34C H 0.3054 0.2774 1.1208 0.104 Uiso 1 1 calc R . .
C35 C 0.1337(4) 0.2262(4) 1.0703(4) 0.081(2) Uani 1 1 d . . .
H35A H 0.1015 0.1890 1.1204 0.121 Uiso 1 1 calc R . .
H35B H 0.1290 0.2064 1.0304 0.121 Uiso 1 1 calc R . .
H35C H 0.1078 0.2756 1.0637 0.121 Uiso 1 1 calc R . .
C36 C 0.2678(4) 0.1604(3) 1.0789(3) 0.0509(14) Uani 1 1 d . . .
H36A H 0.2334 0.1253 1.1295 0.076 Uiso 1 1 calc R . .
H36B H 0.3304 0.1662 1.0766 0.076 Uiso 1 1 calc R . .
H36C H 0.2631 0.1391 1.0400 0.076 Uiso 1 1 calc R . .
C37 C 0.4479(3) 0.2326(2) 0.6790(2) 0.0269(8) Uani 1 1 d . . .
C38 C 0.4830(3) 0.1617(3) 0.6875(3) 0.0372(10) Uani 1 1 d . . .
H38A H 0.5344 0.1574 0.6494 0.045 Uiso 1 1 calc R . .
C39 C 0.4441(4) 0.0975(3) 0.7508(3) 0.0425(11) Uani 1 1 d . . .
H39A H 0.4693 0.0498 0.7550 0.051 Uiso 1 1 calc R . .
C40 C 0.3688(3) 0.1004(2) 0.8088(2) 0.0320(9) Uani 1 1 d . . .
C41 C 0.3326(3) 0.1702(2) 0.7988(2) 0.0296(9) Uani 1 1 d . . .
H41A H 0.2799 0.1738 0.8360 0.035 Uiso 1 1 calc R . .
C42 C 0.3715(3) 0.2350(2) 0.7354(2) 0.0289(9) Uani 1 1 d . . .
H42A H 0.3451 0.2822 0.7306 0.035 Uiso 1 1 calc R . .
C43 C 0.3317(4) 0.0300(3) 0.8809(3) 0.0409(11) Uani 1 1 d . . .
C44 C 0.2399(4) 0.0418(3) 0.9298(3) 0.0607(17) Uani 1 1 d . . .
H44A H 0.1982 0.0505 0.8999 0.091 Uiso 1 1 calc R . .
H44B H 0.2457 0.0866 0.9453 0.091 Uiso 1 1 calc R . .
H44C H 0.2175 -0.0044 0.9753 0.091 Uiso 1 1 calc R . .
C45 C 0.3195(4) -0.0422(3) 0.8606(3) 0.0550(15) Uani 1 1 d . . .
H45A H 0.3768 -0.0513 0.8294 0.083 Uiso 1 1 calc R . .
H45B H 0.2766 -0.0345 0.8319 0.083 Uiso 1 1 calc R . .
H45C H 0.2975 -0.0869 0.9075 0.083 Uiso 1 1 calc R . .
C46 C 0.3972(5) 0.0169(4) 0.9265(4) 0.0687(19) Uani 1 1 d . . .
H46A H 0.4552 0.0093 0.8952 0.103 Uiso 1 1 calc R . .
H46B H 0.3752 -0.0291 0.9722 0.103 Uiso 1 1 calc R . .
H46C H 0.4034 0.0620 0.9416 0.103 Uiso 1 1 calc R . .
C47 C 0.5679(3) 0.2582(3) 0.5022(2) 0.0303(9) Uani 1 1 d . . .
C48 C 0.6550(3) 0.2580(3) 0.4571(3) 0.0372(10) Uani 1 1 d . . .
H48A H 0.7017 0.2914 0.4555 0.045 Uiso 1 1 calc R . .
C49 C 0.6729(3) 0.2089(3) 0.4147(3) 0.0410(11) Uani 1 1 d . . .
H49A H 0.7325 0.2089 0.3850 0.049 Uiso 1 1 calc R . .
C50 C 0.6072(3) 0.1602(3) 0.4143(3) 0.0408(11) Uani 1 1 d . A .
C51 C 0.5211(3) 0.1611(4) 0.4590(4) 0.0544(15) Uani 1 1 d . . .
H51A H 0.4741 0.1290 0.4589 0.065 Uiso 1 1 calc R . .
C52 C 0.5024(3) 0.2077(3) 0.5033(3) 0.0423(12) Uani 1 1 d . . .
H52A H 0.4434 0.2051 0.5353 0.051 Uiso 1 1 calc R . .
C53 C 0.6264(4) 0.1087(3) 0.3646(3) 0.0506(14) Uani 1 1 d . . .
C54 C 0.6005(9) 0.1430(8) 0.3014(8) 0.072(4) Uiso 0.531(10) 1 d P A 1
C55 C 0.7251(8) 0.0858(7) 0.3530(7) 0.060(3) Uiso 0.531(10) 1 d P A 1
C56 C 0.5705(9) 0.0222(8) 0.4170(8) 0.066(4) Uiso 0.531(10) 1 d P A 1
C54A C 0.5446(8) 0.0960(7) 0.3368(7) 0.046(3) Uiso 0.469(10) 1 d P A 2
C55A C 0.6946(7) 0.1627(6) 0.2773(6) 0.041(3) Uiso 0.469(10) 1 d P A 2
C56A C 0.6692(8) 0.0451(7) 0.3935(7) 0.048(3) Uiso 0.469(10) 1 d P A 2
C57 C 0.7839(3) 0.4979(3) 0.2888(3) 0.0365(10) Uani 1 1 d . . .
C58 C 0.7330(3) 0.4411(3) 0.2794(3) 0.0410(11) Uani 1 1 d . . .
H58A H 0.6717 0.4292 0.3078 0.049 Uiso 1 1 calc R . .
C59 C 0.7706(4) 0.4024(4) 0.2298(3) 0.0494(13) Uani 1 1 d . . .
H59A H 0.7351 0.3643 0.2244 0.059 Uiso 1 1 calc R . .
C60 C 0.8618(4) 0.4191(4) 0.1869(3) 0.0508(14) Uani 1 1 d . . .
C61 C 0.9121(4) 0.4738(4) 0.1980(3) 0.0525(14) Uani 1 1 d . . .
H61A H 0.9738 0.4847 0.1709 0.063 Uiso 1 1 calc R . .
C62 C 0.8744(3) 0.5126(3) 0.2474(3) 0.0444(12) Uani 1 1 d . . .
H62A H 0.9105 0.5499 0.2534 0.053 Uiso 1 1 calc R . .
C63 C 0.8991(5) 0.3759(4) 0.1308(4) 0.0679(19) Uani 1 1 d . . .
C64 C 0.8476(6) 0.3945(6) 0.0723(4) 0.099(3) Uani 1 1 d . . .
H64A H 0.7847 0.3757 0.0985 0.148 Uiso 1 1 calc R . .
H64B H 0.8720 0.3692 0.0346 0.148 Uiso 1 1 calc R . .
H64C H 0.8533 0.4506 0.0465 0.148 Uiso 1 1 calc R . .
C65 C 0.8966(7) 0.2921(5) 0.1719(5) 0.106(3) Uani 1 1 d . . .
H65A H 0.8349 0.2706 0.2005 0.159 Uiso 1 1 calc R . .
H65B H 0.9317 0.2843 0.2073 0.159 Uiso 1 1 calc R . .
H65C H 0.9216 0.2660 0.1350 0.159 Uiso 1 1 calc R . .
C66 C 0.9981(6) 0.4056(5) 0.0864(5) 0.095(3) Uani 1 1 d . . .
H66A H 1.0331 0.3942 0.1221 0.143 Uiso 1 1 calc R . .
H66B H 1.0034 0.4616 0.0602 0.143 Uiso 1 1 calc R . .
H66C H 1.0204 0.3798 0.0488 0.143 Uiso 1 1 calc R . .
C67 C 0.8298(3) 0.6691(3) 0.2788(2) 0.0347(10) Uani 1 1 d . . .
C68 C 0.8236(3) 0.6845(3) 0.2051(3) 0.0384(10) Uani 1 1 d . . .
H68A H 0.7739 0.6620 0.1983 0.046 Uiso 1 1 calc R . .
C69 C 0.8894(3) 0.7321(3) 0.1422(3) 0.0412(11) Uani 1 1 d . . .
H69A H 0.8832 0.7423 0.0930 0.049 Uiso 1 1 calc R . .
C70 C 0.9638(3) 0.7654(3) 0.1488(3) 0.0348(10) Uani 1 1 d . . .
C71 C 0.9667(3) 0.7525(3) 0.2219(3) 0.0374(10) Uani 1 1 d . . .
H71A H 1.0150 0.7771 0.2288 0.045 Uiso 1 1 calc R . .
C72 C 0.9011(3) 0.7045(3) 0.2864(3) 0.0363(10) Uani 1 1 d . . .
H72A H 0.9060 0.6964 0.3358 0.044 Uiso 1 1 calc R . .
C73 C 1.0366(3) 0.8154(3) 0.0772(3) 0.0413(11) Uani 1 1 d . . .
C74 C 1.0629(4) 0.7718(4) 0.0197(3) 0.0536(14) Uani 1 1 d . . .
H74A H 1.0104 0.7600 0.0065 0.080 Uiso 1 1 calc R . .
H74B H 1.0864 0.7235 0.0427 0.080 Uiso 1 1 calc R . .
H74C H 1.1085 0.8040 -0.0265 0.080 Uiso 1 1 calc R . .
C75 C 1.1200(3) 0.8322(3) 0.0952(3) 0.0492(13) Uani 1 1 d . . .
H75A H 1.1059 0.8602 0.1315 0.074 Uiso 1 1 calc R . .
H75B H 1.1650 0.8638 0.0482 0.074 Uiso 1 1 calc R . .
H75C H 1.1429 0.7834 0.1176 0.074 Uiso 1 1 calc R . .
C76 C 1.0019(4) 0.8915(3) 0.0413(3) 0.0563(15) Uani 1 1 d . . .
H76A H 0.9850 0.9189 0.0781 0.085 Uiso 1 1 calc R . .
H76B H 0.9498 0.8810 0.0271 0.085 Uiso 1 1 calc R . .
H76C H 1.0485 0.9236 -0.0042 0.085 Uiso 1 1 calc R . .
C77 C 0.7926(3) 0.7986(3) 0.4070(3) 0.0392(11) Uani 1 1 d . . .
C78 C 0.7701(3) 0.8422(3) 0.3441(2) 0.0327(9) Uani 1 1 d . . .
H78A H 0.7170 0.8273 0.3363 0.039 Uiso 1 1 calc R . .
C79 C 0.8242(3) 0.9080(2) 0.2916(2) 0.0314(9) Uani 1 1 d . . .
H79A H 0.8077 0.9365 0.2480 0.038 Uiso 1 1 calc R . .
C80 C 0.9009(3) 0.9333(3) 0.3007(2) 0.0340(10) Uani 1 1 d . . .
C81 C 0.9246(3) 0.8872(3) 0.3632(3) 0.0475(13) Uani 1 1 d . . .
H81A H 0.9786 0.9013 0.3701 0.057 Uiso 1 1 calc R . .
C82 C 0.8716(3) 0.8214(3) 0.4155(3) 0.0453(12) Uani 1 1 d . . .
H82A H 0.8895 0.7915 0.4579 0.054 Uiso 1 1 calc R . .
C83 C 0.9599(3) 1.0077(3) 0.2456(3) 0.0382(11) Uani 1 1 d . . .
C84 C 1.0506(4) 0.9851(3) 0.2064(3) 0.0547(15) Uani 1 1 d . . .
H84A H 1.0420 0.9523 0.1776 0.082 Uiso 1 1 calc R . .
H84B H 1.0780 0.9567 0.2451 0.082 Uiso 1 1 calc R . .
H84C H 1.0895 1.0319 0.1715 0.082 Uiso 1 1 calc R . .
C85 C 0.9196(4) 1.0524(3) 0.1849(3) 0.0499(14) Uani 1 1 d . . .
H85A H 0.8617 1.0670 0.2090 0.075 Uiso 1 1 calc R . .
H85B H 0.9119 1.0201 0.1554 0.075 Uiso 1 1 calc R . .
H85C H 0.9592 1.0991 0.1508 0.075 Uiso 1 1 calc R . .
C86 C 0.9734(4) 1.0592(3) 0.2906(3) 0.0524(14) Uani 1 1 d . . .
H86A H 0.9158 1.0738 0.3154 0.079 Uiso 1 1 calc R . .
H86B H 1.0125 1.1059 0.2557 0.079 Uiso 1 1 calc R . .
H86C H 1.0006 1.0308 0.3295 0.079 Uiso 1 1 calc R . .
C87 C 0.6932(3) 0.7966(3) 0.5745(3) 0.0387(11) Uani 1 1 d . . .
C88 C 0.7091(4) 0.8753(3) 0.5294(3) 0.0425(11) Uani 1 1 d . . .
H88A H 0.7190 0.8902 0.4759 0.051 Uiso 1 1 calc R . .
C89 C 0.7105(4) 0.9308(3) 0.5624(3) 0.0449(12) Uani 1 1 d . . .
H89A H 0.7215 0.9836 0.5306 0.054 Uiso 1 1 calc R . .
C90 C 0.6963(3) 0.9131(3) 0.6409(3) 0.0429(12) Uani 1 1 d . . .
C91 C 0.6809(4) 0.8345(3) 0.6851(3) 0.0471(12) Uani 1 1 d . . .
H91A H 0.6711 0.8198 0.7385 0.056 Uiso 1 1 calc R . .
C92 C 0.6794(3) 0.7782(3) 0.6533(3) 0.0420(11) Uani 1 1 d . . .
H92A H 0.6688 0.7255 0.6852 0.050 Uiso 1 1 calc R . .
C93 C 0.6989(4) 0.9747(3) 0.6780(4) 0.0499(13) Uani 1 1 d . . .
C94 C 0.6287(5) 0.9531(4) 0.7559(5) 0.0725(19) Uani 1 1 d . . .
H94A H 0.6318 0.9933 0.7782 0.109 Uiso 1 1 calc R . .
H94B H 0.6396 0.9037 0.7895 0.109 Uiso 1 1 calc R . .
H94C H 0.5695 0.9483 0.7502 0.109 Uiso 1 1 calc R . .
C95 C 0.6817(5) 1.0532(3) 0.6297(4) 0.0689(19) Uani 1 1 d . . .
H95A H 0.7261 1.0691 0.5791 0.103 Uiso 1 1 calc R . .
H95B H 0.6859 1.0913 0.6543 0.103 Uiso 1 1 calc R . .
H95C H 0.6221 1.0500 0.6245 0.103 Uiso 1 1 calc R . .
C96 C 0.7897(4) 0.9795(4) 0.6900(5) 0.0698(19) Uani 1 1 d . . .
H96A H 0.8363 0.9936 0.6406 0.105 Uiso 1 1 calc R . .
H96B H 0.7986 0.9292 0.7234 0.105 Uiso 1 1 calc R . .
H96C H 0.7924 1.0187 0.7136 0.105 Uiso 1 1 calc R . .
C97 C 0.6818(3) 0.4853(2) 0.5916(2) 0.0298(9) Uani 1 1 d . . .
C98 C 0.7348(3) 0.4533(3) 0.6208(3) 0.0391(11) Uani 1 1 d . . .
C99 C 0.7411(4) 0.2983(3) 0.7294(3) 0.0418(11) Uani 1 1 d . . .
C100 C 0.7843(4) 0.2326(4) 0.7508(5) 0.075(2) Uani 1 1 d . . .
H10A H 0.8475 0.2372 0.7360 0.090 Uiso 1 1 calc R . .
C101 C 0.7380(5) 0.1608(4) 0.7929(5) 0.085(3) Uani 1 1 d . . .
H10B H 0.7694 0.1168 0.8059 0.102 Uiso 1 1 calc R . .
C102 C 0.6466(4) 0.1526(4) 0.8162(4) 0.0616(16) Uani 1 1 d . . .
H10C H 0.6147 0.1038 0.8479 0.074 Uiso 1 1 calc R . .
C103 C 0.6021(4) 0.2157(3) 0.7931(3) 0.0509(13) Uani 1 1 d . . .
H10D H 0.5390 0.2103 0.8063 0.061 Uiso 1 1 calc R . .
C104 C 0.6491(3) 0.2873(3) 0.7504(3) 0.0429(11) Uani 1 1 d . . .
H10E H 0.6173 0.3305 0.7350 0.051 Uiso 1 1 calc R . .
C105 C 0.8031(4) 0.4439(3) 0.7502(3) 0.0458(12) Uani 1 1 d . . .
C106 C 0.8546(5) 0.4178(4) 0.7991(3) 0.0610(16) Uani 1 1 d . . .
H10F H 0.8927 0.3787 0.7933 0.073 Uiso 1 1 calc R . .
C107 C 0.8503(6) 0.4489(4) 0.8564(4) 0.076(2) Uani 1 1 d . . .
H10G H 0.8856 0.4304 0.8893 0.092 Uiso 1 1 calc R . .
C108 C 0.7970(6) 0.5049(5) 0.8663(4) 0.083(3) Uani 1 1 d . . .
H10H H 0.7943 0.5248 0.9061 0.100 Uiso 1 1 calc R . .
C109 C 0.7466(6) 0.5325(4) 0.8179(4) 0.078(2) Uani 1 1 d . . .
H10I H 0.7098 0.5724 0.8236 0.093 Uiso 1 1 calc R . .
C110 C 0.7499(4) 0.5020(4) 0.7608(4) 0.0583(15) Uani 1 1 d . . .
H11A H 0.7146 0.5215 0.7280 0.070 Uiso 1 1 calc R . .
C111 C 0.9167(3) 0.3949(3) 0.6184(3) 0.0452(12) Uani 1 1 d . . .
C112 C 0.9325(4) 0.3466(4) 0.5752(4) 0.0663(17) Uani 1 1 d . . .
H11B H 0.8859 0.3106 0.5805 0.080 Uiso 1 1 calc R . .
C113 C 1.0175(5) 0.3506(5) 0.5233(4) 0.075(2) Uani 1 1 d . . .
H11C H 1.0272 0.3174 0.4938 0.090 Uiso 1 1 calc R . .
C114 C 1.0849(4) 0.4002(4) 0.5147(4) 0.069(2) Uani 1 1 d . . .
H11D H 1.1420 0.4016 0.4801 0.083 Uiso 1 1 calc R . .
C115 C 1.0707(4) 0.4495(4) 0.5566(4) 0.0593(16) Uani 1 1 d . . .
H11E H 1.1177 0.4855 0.5503 0.071 Uiso 1 1 calc R . .
C116 C 0.9873(3) 0.4464(3) 0.6081(3) 0.0498(13) Uani 1 1 d . . .
H11F H 0.9785 0.4803 0.6368 0.060 Uiso 1 1 calc R . .
C117 C 0.9664(9) 0.1089(7) 0.4738(6) 0.139(5) Uani 1 1 d . . .
H11G H 1.0202 0.0820 0.4724 0.209 Uiso 1 1 calc R . .
H11H H 0.9248 0.0819 0.4591 0.209 Uiso 1 1 calc R . .
H11I H 0.9383 0.1096 0.5255 0.209 Uiso 1 1 calc R . .
C118 C 0.9895(8) 0.1866(7) 0.4216(5) 0.107(4) Uani 1 1 d . . .
C119 C 0.9230(6) 0.2338(8) 0.4149(7) 0.110(3) Uani 1 1 d . . .
H11J H 0.8630 0.2144 0.4437 0.132 Uiso 1 1 calc R . .
C120 C 0.9428(8) 0.3095(9) 0.3665(8) 0.141(5) Uani 1 1 d . . .
H12A H 0.8972 0.3430 0.3623 0.169 Uiso 1 1 calc R . .
C122 C 1.0948(6) 0.2884(7) 0.3316(6) 0.105(3) Uani 1 1 d . . .
H12B H 1.1550 0.3070 0.3029 0.126 Uiso 1 1 calc R . .
C123 C 1.0745(6) 0.2132(6) 0.3802(5) 0.092(3) Uani 1 1 d . . .
H12C H 1.1204 0.1801 0.3846 0.111 Uiso 1 1 calc R . .
C121 C 1.0313(7) 0.3357(8) 0.3240(6) 0.117(3) Uani 1 1 d . . .
H12D H 1.0464 0.3873 0.2896 0.140 Uiso 1 1 calc R . .

loop_
_atom_site_aniso_label
_atom_site_aniso_U_11
_atom_site_aniso_U_22
_atom_site_aniso_U_33
_atom_site_aniso_U_23
_atom_site_aniso_U_13
_atom_site_aniso_U_12
Co1 0.0250(3) 0.0194(3) 0.0205(3) -0.0010(2) -0.0029(2) -0.0007(2)
Si1 0.0373(7) 0.0410(7) 0.0381(7) -0.0100(6) -0.0165(6) 0.0046(6)
N1 0.0291(17) 0.0185(16) 0.0256(17) -0.0065(13) -0.0023(14) 0.0014(13)
N2 0.0258(16) 0.0235(17) 0.0194(15) -0.0035(13) -0.0065(13) -0.0009(13)
N3 0.0278(17) 0.0194(16) 0.0203(15) -0.0025(13) -0.0048(13) -0.0026(13)
N4 0.0283(17) 0.0222(17) 0.0175(15) -0.0023(13) -0.0002(13) -0.0044(13)
N5 0.0319(19) 0.0211(17) 0.0278(18) -0.0018(14) 0.0024(15) -0.0049(14)
N6 0.0274(17) 0.0209(16) 0.0198(15) -0.0061(13) -0.0036(13) 0.0018(13)
N7 0.0302(18) 0.0282(18) 0.0222(16) -0.0041(14) -0.0057(14) -0.0040(14)
C1 0.033(2) 0.022(2) 0.037(2) -0.0086(18) -0.0113(18) 0.0035(17)
C2 0.029(2) 0.027(2) 0.030(2) -0.0071(17) -0.0075(17) 0.0038(16)
C3 0.032(2) 0.022(2) 0.027(2) -0.0106(16) -0.0070(17) 0.0065(16)
C4 0.027(2) 0.023(2) 0.0246(19) -0.0061(16) -0.0053(16) 0.0030(15)
C5 0.0256(19) 0.0226(19) 0.0218(18) -0.0022(15) -0.0075(15) 0.0005(15)
C6 0.0265(19) 0.029(2) 0.0238(19) -0.0124(16) -0.0085(16) 0.0052(16)
C7 0.0245(19) 0.033(2) 0.0231(19) -0.0115(17) -0.0062(15) 0.0023(16)
C8 0.0249(19) 0.039(2) 0.0219(18) -0.0131(17) -0.0115(16) 0.0066(17)
C9 0.028(2) 0.025(2) 0.033(2) -0.0100(17) -0.0155(17) 0.0015(16)
C10 0.027(2) 0.047(3) 0.026(2) -0.0063(19) -0.0074(17) 0.0054(19)
C11 0.026(2) 0.041(3) 0.032(2) 0.0004(19) -0.0120(18) -0.0038(18)
C12 0.0238(19) 0.0203(19) 0.027(2) 0.0044(16) -0.0065(16) -0.0072(15)
C13 0.027(2) 0.030(2) 0.024(2) 0.0082(17) -0.0052(17) -0.0051(17)
C14 0.033(2) 0.038(3) 0.031(2) 0.0072(19) -0.0123(19) -0.0012(19)
C15 0.038(2) 0.021(2) 0.044(3) -0.0036(18) -0.017(2) -0.0023(17)
C16 0.031(2) 0.025(2) 0.026(2) -0.0007(16) -0.0041(17) 0.0058(17)
C17 0.032(2) 0.024(2) 0.032(2) -0.0104(17) -0.0037(18) 0.0013(17)
C18 0.044(3) 0.024(2) 0.032(2) -0.0060(18) -0.0095(19) 0.0049(18)
C19 0.044(3) 0.031(2) 0.031(2) -0.0072(19) -0.013(2) 0.0028(19)
C20 0.029(2) 0.029(2) 0.039(2) -0.0168(19) -0.0119(18) 0.0023(17)
C21 0.042(2) 0.019(2) 0.032(2) -0.0053(17) -0.0031(19) 0.0008(17)
C22 0.039(2) 0.024(2) 0.029(2) -0.0056(17) -0.0031(18) 0.0011(18)
C23 0.038(2) 0.029(2) 0.035(2) -0.0153(19) -0.0071(19) 0.0022(18)
C24 0.073(4) 0.047(3) 0.042(3) -0.021(2) -0.021(3) 0.005(3)
C25 0.056(3) 0.042(3) 0.058(3) -0.028(3) -0.006(3) -0.010(2)
C26 0.046(3) 0.060(4) 0.045(3) -0.024(3) -0.007(2) 0.012(3)
C27 0.036(2) 0.026(2) 0.0230(19) -0.0097(16) -0.0076(17) 0.0021(17)
C28 0.036(2) 0.030(2) 0.0242(19) -0.0120(17) -0.0062(17) 0.0051(17)
C29 0.041(2) 0.025(2) 0.029(2) -0.0059(17) -0.0085(18) -0.0011(18)
C30 0.035(2) 0.037(2) 0.022(2) -0.0008(18) -0.0082(17) -0.0040(19)
C31 0.033(2) 0.046(3) 0.029(2) -0.007(2) -0.0004(18) 0.002(2)
C32 0.039(2) 0.029(2) 0.029(2) -0.0053(18) -0.0007(18) 0.0039(18)
C33 0.036(2) 0.050(3) 0.021(2) 0.005(2) -0.0023(18) -0.010(2)
C34 0.112(6) 0.058(4) 0.026(3) -0.006(3) -0.011(3) 0.003(4)
C35 0.040(3) 0.080(5) 0.073(4) 0.030(4) -0.005(3) -0.019(3)
C36 0.057(3) 0.044(3) 0.035(3) 0.004(2) -0.009(2) -0.014(2)
C37 0.032(2) 0.026(2) 0.0255(19) -0.0128(16) -0.0082(16) 0.0026(16)
C38 0.045(3) 0.029(2) 0.035(2) -0.0168(19) -0.002(2) 0.0087(19)
C39 0.056(3) 0.023(2) 0.046(3) -0.014(2) -0.009(2) 0.008(2)
C40 0.040(2) 0.023(2) 0.031(2) -0.0088(17) -0.0072(18) -0.0011(17)
C41 0.035(2) 0.024(2) 0.029(2) -0.0136(17) -0.0032(17) -0.0028(17)
C42 0.035(2) 0.021(2) 0.033(2) -0.0134(17) -0.0097(18) 0.0019(16)
C43 0.055(3) 0.023(2) 0.039(3) -0.0068(19) -0.009(2) -0.004(2)
C44 0.069(4) 0.033(3) 0.051(3) -0.002(2) 0.013(3) -0.008(3)
C45 0.076(4) 0.028(3) 0.051(3) -0.008(2) -0.012(3) -0.006(3)
C46 0.089(5) 0.058(4) 0.046(3) 0.003(3) -0.026(3) -0.015(3)
C47 0.031(2) 0.037(2) 0.0233(19) -0.0118(18) -0.0058(17) 0.0044(18)
C48 0.032(2) 0.039(3) 0.038(2) -0.017(2) -0.0021(19) -0.0024(19)
C49 0.034(2) 0.040(3) 0.043(3) -0.021(2) 0.004(2) 0.004(2)
C50 0.042(3) 0.042(3) 0.044(3) -0.027(2) -0.007(2) 0.007(2)
C51 0.035(3) 0.072(4) 0.076(4) -0.057(3) -0.011(3) 0.002(3)
C52 0.027(2) 0.054(3) 0.051(3) -0.031(3) -0.005(2) 0.000(2)
C53 0.049(3) 0.052(3) 0.062(3) -0.039(3) -0.013(3) 0.013(3)
C57 0.036(2) 0.038(3) 0.028(2) -0.0023(19) -0.0109(19) 0.0043(19)
C58 0.041(3) 0.057(3) 0.024(2) -0.012(2) -0.0115(19) 0.011(2)
C59 0.062(3) 0.061(4) 0.025(2) -0.012(2) -0.014(2) 0.010(3)
C60 0.061(3) 0.061(4) 0.031(2) -0.020(2) -0.012(2) 0.028(3)
C61 0.043(3) 0.059(4) 0.046(3) -0.014(3) -0.003(2) 0.006(3)
C62 0.036(3) 0.051(3) 0.035(2) -0.008(2) -0.002(2) 0.002(2)
C63 0.082(5) 0.082(5) 0.048(3) -0.037(3) -0.015(3) 0.037(4)
C64 0.116(7) 0.149(9) 0.061(4) -0.074(5) -0.026(4) 0.045(6)
C65 0.136(8) 0.086(6) 0.078(6) -0.044(5) 0.011(5) 0.024(6)
C66 0.097(6) 0.114(7) 0.065(5) -0.048(5) 0.010(4) 0.030(5)
C67 0.028(2) 0.037(2) 0.028(2) 0.0006(18) -0.0040(17) 0.0017(18)
C68 0.032(2) 0.040(3) 0.036(2) -0.003(2) -0.0111(19) -0.0026(19)
C69 0.049(3) 0.039(3) 0.024(2) 0.0006(19) -0.006(2) 0.004(2)
C70 0.027(2) 0.032(2) 0.032(2) -0.0050(19) 0.0032(18) 0.0018(17)
C71 0.027(2) 0.039(3) 0.037(2) -0.006(2) -0.0022(18) 0.0012(18)
C72 0.028(2) 0.039(3) 0.030(2) -0.0010(19) -0.0032(18) 0.0012(18)
C73 0.041(3) 0.035(3) 0.029(2) -0.0028(19) 0.0076(19) 0.003(2)
C74 0.042(3) 0.064(4) 0.038(3) -0.015(3) 0.010(2) 0.004(3)
C75 0.041(3) 0.042(3) 0.042(3) -0.002(2) 0.008(2) -0.009(2)
C76 0.058(3) 0.042(3) 0.043(3) 0.003(2) 0.003(3) 0.003(3)
C77 0.031(2) 0.037(3) 0.035(2) 0.003(2) -0.0044(19) -0.0059(19)
C78 0.027(2) 0.028(2) 0.032(2) 0.0030(18) -0.0078(17) -0.0071(17)
C79 0.030(2) 0.026(2) 0.030(2) 0.0013(17) -0.0071(17) -0.0028(17)
C80 0.029(2) 0.029(2) 0.029(2) 0.0019(18) -0.0008(17) -0.0085(17)
C81 0.030(2) 0.053(3) 0.043(3) 0.007(2) -0.012(2) -0.014(2)
C82 0.039(3) 0.046(3) 0.036(3) 0.010(2) -0.017(2) -0.006(2)
C83 0.039(2) 0.028(2) 0.035(2) -0.0019(19) -0.003(2) -0.0154(19)
C84 0.041(3) 0.050(3) 0.057(3) -0.013(3) 0.005(2) -0.019(2)
C85 0.058(3) 0.031(3) 0.041(3) 0.008(2) -0.010(2) -0.022(2)
C86 0.064(4) 0.038(3) 0.052(3) -0.013(2) -0.015(3) -0.013(3)
C87 0.037(2) 0.033(2) 0.039(2) 0.000(2) -0.016(2) -0.0006(19)
C88 0.052(3) 0.029(2) 0.042(3) -0.003(2) -0.018(2) -0.005(2)
C89 0.055(3) 0.031(2) 0.042(3) 0.002(2) -0.022(2) 0.000(2)
C90 0.043(3) 0.033(3) 0.061(3) -0.014(2) -0.030(2) 0.003(2)
C91 0.054(3) 0.042(3) 0.048(3) -0.009(2) -0.027(3) 0.005(2)
C92 0.046(3) 0.028(2) 0.049(3) -0.006(2) -0.019(2) -0.002(2)
C93 0.050(3) 0.041(3) 0.072(4) -0.024(3) -0.032(3) 0.008(2)
C94 0.082(5) 0.056(4) 0.097(6) -0.039(4) -0.039(4) 0.017(3)
C95 0.096(5) 0.035(3) 0.093(5) -0.027(3) -0.048(4) 0.016(3)
C96 0.067(4) 0.071(4) 0.100(5) -0.043(4) -0.051(4) 0.009(3)
C97 0.031(2) 0.028(2) 0.0240(19) -0.0064(17) -0.0030(17) 0.0012(17)
C98 0.035(2) 0.043(3) 0.036(2) -0.010(2) -0.009(2) 0.000(2)
C99 0.052(3) 0.038(3) 0.043(3) -0.014(2) -0.024(2) 0.006(2)
C100 0.051(4) 0.053(4) 0.117(6) -0.007(4) -0.045(4) 0.004(3)
C101 0.072(5) 0.040(3) 0.142(8) -0.010(4) -0.056(5) 0.004(3)
C102 0.064(4) 0.042(3) 0.082(5) -0.015(3) -0.033(3) -0.004(3)
C103 0.051(3) 0.052(3) 0.058(3) -0.030(3) -0.016(3) 0.001(3)
C104 0.043(3) 0.043(3) 0.042(3) -0.016(2) -0.010(2) 0.006(2)
C105 0.054(3) 0.041(3) 0.035(3) -0.006(2) -0.011(2) -0.010(2)
C106 0.075(4) 0.057(4) 0.048(3) -0.003(3) -0.030(3) -0.014(3)
C107 0.112(6) 0.062(4) 0.055(4) -0.004(3) -0.042(4) -0.029(4)
C108 0.135(7) 0.062(5) 0.052(4) -0.017(3) -0.032(4) -0.030(5)
C109 0.107(6) 0.054(4) 0.073(5) -0.030(4) -0.019(4) -0.010(4)
C110 0.073(4) 0.049(3) 0.056(3) -0.021(3) -0.020(3) -0.004(3)
C111 0.038(3) 0.048(3) 0.050(3) -0.013(2) -0.020(2) 0.011(2)
C112 0.051(4) 0.072(4) 0.076(4) -0.026(4) -0.018(3) 0.008(3)
C113 0.061(4) 0.082(5) 0.078(5) -0.028(4) -0.014(4) 0.027(4)
C114 0.040(3) 0.080(5) 0.060(4) 0.007(4) -0.008(3) 0.015(3)
C115 0.044(3) 0.061(4) 0.057(4) 0.008(3) -0.023(3) 0.004(3)
C116 0.042(3) 0.053(3) 0.046(3) 0.000(2) -0.020(2) 0.007(2)
C117 0.183(12) 0.125(10) 0.103(8) -0.018(7) -0.054(8) -0.037(9)
C118 0.123(8) 0.132(9) 0.054(4) -0.020(5) -0.022(5) -0.048(7)
C119 0.055(5) 0.156(11) 0.117(8) -0.043(8) -0.027(5) 0.007(6)
C120 0.101(9) 0.160(13) 0.148(11) -0.041(10) -0.030(8) -0.005(8)
C122 0.070(6) 0.146(10) 0.088(6) -0.035(7) -0.012(5) 0.001(6)
C123 0.066(5) 0.131(8) 0.072(5) -0.033(5) -0.011(4) -0.010(5)
C121 0.092(7) 0.144(10) 0.102(8) -0.035(7) -0.020(6) -0.002(7)

loop_
_geom_bond_atom_site_label_1
_geom_bond_atom_site_label_2
_geom_bond_distance
_geom_bond_site_symmetry_2
_geom_bond_publ_flag
Co1 N4 1.812(3) . ?
Co1 N3 1.815(3) . ?
Co1 N2 1.827(3) . ?
Co1 C97 1.831(4) . ?
Co1 N1 1.834(3) . ?
Si1 C98 1.824(5) . ?
Si1 C105 1.866(5) . ?
Si1 C111 1.868(5) . ?
Si1 C99 1.876(5) . ?
N1 C4 1.364(5) . ?
N1 C1 1.394(5) . ?
N2 C5 1.365(5) . ?
N2 C8 1.391(5) . ?
N3 C9 1.341(5) . ?
N3 C12 1.382(5) . ?
N4 C16 1.335(6) . ?
N4 C13 1.391(5) . ?
N5 C1 1.308(5) . ?
N5 C16 1.340(5) . ?
N6 C5 1.331(5) . ?
N6 C4 1.332(5) . ?
N7 C8 1.316(5) . ?
N7 C9 1.336(5) . ?
C1 C2 1.465(6) . ?
C2 C3 1.360(6) . ?
C2 C17 1.487(6) . ?
C3 C4 1.468(5) . ?
C3 C27 1.482(6) . ?
C5 C6 1.463(6) . ?
C6 C7 1.367(5) . ?
C6 C37 1.473(6) . ?
C7 C8 1.462(6) . ?
C7 C47 1.476(6) . ?
C9 C10 1.464(6) . ?
C10 C11 1.380(7) . ?
C10 C57 1.467(7) . ?
C11 C12 1.429(6) . ?
C11 C67 1.487(6) . ?
C12 C13 1.502(6) . ?
C13 C14 1.425(7) . ?
C14 C15 1.386(7) . ?
C14 C77 1.495(6) . ?
C15 C87 1.464(7) . ?
C15 C16 1.472(6) . ?
C17 C18 1.399(6) . ?
C17 C22 1.411(6) . ?
C18 C19 1.390(6) . ?
C19 C20 1.396(6) . ?
C20 C21 1.395(6) . ?
C20 C23 1.532(6) . ?
C21 C22 1.380(6) . ?
C23 C26 1.518(7) . ?
C23 C25 1.529(7) . ?
C23 C24 1.535(7) . ?
C27 C28 1.370(6) . ?
C27 C32 1.402(6) . ?
C28 C29 1.392(6) . ?
C29 C30 1.379(6) . ?
C30 C31 1.391(7) . ?
C30 C33 1.540(6) . ?
C31 C32 1.385(6) . ?
C33 C36 1.507(8) . ?
C33 C34 1.535(8) . ?
C33 C35 1.535(8) . ?
C37 C42 1.389(6) . ?
C37 C38 1.395(6) . ?
C38 C39 1.382(7) . ?
C39 C40 1.397(7) . ?
C40 C41 1.380(6) . ?
C40 C43 1.529(6) . ?
C41 C42 1.390(6) . ?
C43 C46 1.519(8) . ?
C43 C45 1.530(7) . ?
C43 C44 1.545(8) . ?
C47 C52 1.382(6) . ?
C47 C48 1.401(6) . ?
C48 C49 1.387(6) . ?
C49 C50 1.376(7) . ?
C50 C51 1.388(7) . ?
C50 C53 1.533(7) . ?
C51 C52 1.379(7) . ?
C53 C54 1.367(15) . ?
C53 C56A 1.389(13) . ?
C53 C54A 1.584(13) . ?
C53 C55 1.584(13) . ?
C53 C56 1.668(15) . ?
C53 C55A 1.697(12) . ?
C57 C62 1.399(7) . ?
C57 C58 1.410(7) . ?
C58 C59 1.379(7) . ?
C59 C60 1.415(8) . ?
C60 C61 1.392(8) . ?
C60 C63 1.536(8) . ?
C61 C62 1.378(8) . ?
C63 C65 1.483(11) . ?
C63 C64 1.537(10) . ?
C63 C66 1.550(11) . ?
C67 C72 1.371(6) . ?
C67 C68 1.401(6) . ?
C68 C69 1.383(6) . ?
C69 C70 1.385(7) . ?
C70 C71 1.380(7) . ?
C70 C73 1.534(6) . ?
C71 C72 1.400(6) . ?
C73 C75 1.514(8) . ?
C73 C76 1.526(7) . ?
C73 C74 1.543(7) . ?
C77 C78 1.372(6) . ?
C77 C82 1.389(7) . ?
C78 C79 1.391(5) . ?
C79 C80 1.377(6) . ?
C80 C81 1.388(7) . ?
C80 C83 1.537(6) . ?
C81 C82 1.383(6) . ?
C83 C85 1.511(7) . ?
C83 C86 1.537(7) . ?
C83 C84 1.540(7) . ?
C87 C88 1.406(6) . ?
C87 C92 1.408(7) . ?
C88 C89 1.375(7) . ?
C89 C90 1.405(7) . ?
C90 C91 1.401(7) . ?
C90 C93 1.536(7) . ?
C91 C92 1.372(7) . ?
C93 C95 1.518(8) . ?
C93 C94 1.524(10) . ?
C93 C96 1.524(8) . ?
C97 C98 1.194(7) . ?
C99 C104 1.385(7) . ?
C99 C100 1.391(8) . ?
C100 C101 1.381(9) . ?
C101 C102 1.373(9) . ?
C102 C103 1.373(8) . ?
C103 C104 1.383(8) . ?
C105 C110 1.388(9) . ?
C105 C106 1.395(8) . ?
C106 C107 1.397(9) . ?
C107 C108 1.354(12) . ?
C108 C109 1.379(12) . ?
C109 C110 1.387(9) . ?
C111 C112 1.387(9) . ?
C111 C116 1.391(8) . ?
C112 C113 1.411(9) . ?
C113 C114 1.341(10) . ?
C114 C115 1.382(10) . ?
C115 C116 1.391(8) . ?
C117 C118 1.431(14) . ?
C118 C123 1.345(12) . ?
C118 C119 1.369(15) . ?
C119 C120 1.378(16) . ?
C120 C121 1.393(15) . ?
C122 C121 1.334(14) . ?
C122 C123 1.373(14) . ?
